data_7227875
loop_
_publ_author_name
'Sun, Ruichen'
'Wang, Tian'
'Zhang, Shaowei'
'Chu, Xiaodan'
'Zhu, Bolin'

_publ_section_title
;
 Synthesis, structures and catalytic activity of cyclometalated rhenium
 complexes
;
_journal_issue 28
_journal_name_full 'RSC Adv.'
_journal_page_first 17063
_journal_paper_doi 10.1039/C6RA28263F
_journal_volume 7
_journal_year 2017
_chemical_formula_moiety 'C28 H17 F3 O6 P Re'
_chemical_formula_sum 'C28 H17 F3 O6 P Re'
_chemical_formula_weight 723.58
_space_group_crystal_system monoclinic
_space_group_IT_number 14
_space_group_name_Hall '-P 2ybc'
_space_group_name_H-M_alt 'P 1 21/c 1'
_symmetry_space_group_name_Hall '-P 2ybc'
_symmetry_space_group_name_H-M 'P 1 21/c 1'
_atom_sites_solution_hydrogens geom
_audit_creation_date 2016-06-21
_audit_creation_method
;
Olex2 1.2
(compiled 2015.09.30 svn.r3233 for OlexSys, GUI svn.r5103)
;
_audit_update_record
;
2016-12-05 deposited with the CCDC.
2017-03-14 downloaded from the CCDC.
;
_cell_angle_alpha 90
_cell_angle_beta 98.995(3)
_cell_angle_gamma 90
_cell_formula_units_Z 8
_cell_length_a 24.3119(9)
_cell_length_b 11.3315(3)
_cell_length_c 19.6695(6)
_cell_measurement_reflns_used 14815
_cell_measurement_temperature 154.5(9)
_cell_measurement_theta_max 29.4040
_cell_measurement_theta_min 3.7940
_cell_volume 5352.1(3)
_computing_cell_refinement 'CrysAlisPro 1.171.38.41 (Rigaku OD, 2015)'
_computing_data_collection 'CrysAlisPro 1.171.38.41 (Rigaku OD, 2015)'
_computing_data_reduction 'CrysAlisPro 1.171.38.41 (Rigaku OD, 2015)'
_computing_molecular_graphics 'Olex2 (Dolomanov et al., 2009)'
_computing_publication_material 'Olex2 (Dolomanov et al., 2009)'
_computing_structure_refinement 'ShelXL (Sheldrick, 2015)'
_computing_structure_solution 'ShelXT (Sheldrick, 2015)'
_diffrn_ambient_environment N~2~
_diffrn_ambient_temperature 154.5(9)
_diffrn_detector 'CCD plate'
_diffrn_detector_area_resol_mean 5.2740
_diffrn_detector_type AtlasS2
_diffrn_measured_fraction_theta_full 0.998
_diffrn_measured_fraction_theta_max 0.998
_diffrn_measurement_details
;
List of Runs (angles in degrees, time in seconds):

  # Type    Start    End  Width  t~exp~   \w     \q     \k     \f   Frames
#--------------------------------------------------------------------------
  1  \w     -7.00  28.00   1.00    7.21    --   11.08  19.00 120.00   35
  2  \w     46.00  89.00   1.00    7.21    --   11.08  19.00 120.00   43
  3  \w      0.00  75.00   1.00    7.21    --   11.08  57.00 -30.00   75
  4  \w    -13.00  84.00   1.00    7.21    --   11.08  38.00-150.00   97
  5  \w    -10.00  30.00   1.00    7.21    --  -11.24 -99.00-180.00   40
  6  \w    -61.00 -33.00   1.00    7.21    --   11.08 -38.00-120.00   28
  7  \w    -20.00  45.00   1.00    7.21    --   11.08 -99.00  60.00   65
;
_diffrn_measurement_device 'four-circle diffractometer'
_diffrn_measurement_device_type 'SuperNova, Dual, Cu at zero, AtlasS2'
_diffrn_measurement_method '\w scans'
_diffrn_orient_matrix_type 'CrysAlisPro convention (1999,Acta A55,543-557)'
_diffrn_orient_matrix_UB_11 -0.0287137000
_diffrn_orient_matrix_UB_12 0.0146687000
_diffrn_orient_matrix_UB_13 -0.0049802000
_diffrn_orient_matrix_UB_21 -0.0002866000
_diffrn_orient_matrix_UB_22 -0.0066507000
_diffrn_orient_matrix_UB_23 0.0358047000
_diffrn_orient_matrix_UB_31 0.0069430000
_diffrn_orient_matrix_UB_32 0.0604758000
_diffrn_orient_matrix_UB_33 0.0051359000
_diffrn_radiation_monochromator mirror
_diffrn_radiation_probe x-ray
_diffrn_radiation_type MoK\a
_diffrn_radiation_wavelength 0.71073
_diffrn_reflns_av_R_equivalents 0.0564
_diffrn_reflns_av_unetI/netI 0.0439
_diffrn_reflns_Laue_measured_fraction_full 0.998
_diffrn_reflns_Laue_measured_fraction_max 0.998
_diffrn_reflns_limit_h_max 28
_diffrn_reflns_limit_h_min -28
_diffrn_reflns_limit_k_max 13
_diffrn_reflns_limit_k_min -13
_diffrn_reflns_limit_l_max 23
_diffrn_reflns_limit_l_min -23
_diffrn_reflns_number 45685
_diffrn_reflns_point_group_measured_fraction_full 0.998
_diffrn_reflns_point_group_measured_fraction_max 0.998
_diffrn_reflns_theta_full 25.010
_diffrn_reflns_theta_max 25.010
_diffrn_reflns_theta_min 3.409
_diffrn_source 'micro-focus sealed X-ray tube'
_diffrn_source_type 'SuperNova (Mo) X-ray Source'
_exptl_absorpt_coefficient_mu 4.662
_exptl_absorpt_correction_T_max 1.00000
_exptl_absorpt_correction_T_min 0.29253
_exptl_absorpt_correction_type multi-scan
_exptl_absorpt_process_details
;
CrysAlisPro 1.171.38.41 (Rigaku Oxford Diffraction, 2015)
Empirical absorption correction using spherical harmonics,
 implemented in SCALE3 ABSPACK scaling algorithm.
;
_exptl_crystal_colour colourless
_exptl_crystal_colour_primary colourless
_exptl_crystal_density_diffrn 1.796
_exptl_crystal_description block
_exptl_crystal_F_000 2800
_exptl_crystal_size_max 0.25
_exptl_crystal_size_mid 0.24
_exptl_crystal_size_min 0.2
_refine_diff_density_max 1.915
_refine_diff_density_min -1.425
_refine_diff_density_rms 0.164
_refine_ls_extinction_method none
_refine_ls_goodness_of_fit_ref 1.087
_refine_ls_hydrogen_treatment constr
_refine_ls_matrix_type full
_refine_ls_number_parameters 703
_refine_ls_number_reflns 9416
_refine_ls_number_restraints 96
_refine_ls_restrained_S_all 1.111
_refine_ls_R_factor_all 0.0563
_refine_ls_R_factor_gt 0.0487
_refine_ls_shift/su_max 0.001
_refine_ls_shift/su_mean 0.000
_refine_ls_structure_factor_coef Fsqd
_refine_ls_weighting_details 'w=1/[\s^2^(Fo^2^)+(0.0350P)^2^+54.6661P] where P=(Fo^2^+2Fc^2^)/3'
_refine_ls_weighting_scheme calc
_refine_ls_wR_factor_gt 0.1086
_refine_ls_wR_factor_ref 0.1129
_reflns_Friedel_coverage 0.000
_reflns_number_gt 8278
_reflns_number_total 9416
_reflns_threshold_expression 'I > 2\s(I)'
_cod_data_source_file c6ra28263f1.cif
_cod_data_source_block a160617c
_cod_database_code 7227875
_shelx_space_group_comment
;
The symmetry employed for this shelxl refinement is uniquely defined
by the following loop, which should always be used as a source of
symmetry information in preference to the above space-group names.
They are only intended as comments.
;
_reflns_odcompleteness_completeness 99.70
_reflns_odcompleteness_iscentric 1
_reflns_odcompleteness_theta 26.32
_olex2_refinement_description
;
1. Fixed Uiso
 At 1.2 times of:
  All C(H) groups
2. Uiso/Uaniso restraints and constraints
Uanis(F2) \\sim Ueq, Uanis(F3) \\sim Ueq, Uanis(F1) \\sim Ueq, Uanis(F4) \\sim
Ueq, Uanis(F5) \\sim Ueq, Uanis(F6) \\sim Ueq: with sigma of 0.005 and sigma
for terminal atoms of 0.002
Uanis(C18) \\sim Ueq, Uanis(C19) \\sim Ueq, Uanis(C20) \\sim Ueq, Uanis(C22)
\\sim Ueq, Uanis(C21) \\sim Ueq, Uanis(C6) \\sim Ueq, Uanis(C5) \\sim Ueq,
Uanis(C4) \\sim Ueq, Uanis(C3) \\sim Ueq, Uanis(C2) \\sim Ueq: with sigma of
0.005 and sigma for terminal atoms of 0.002
3.a Aromatic/amide H refined with riding coordinates:
 C2(H2), C3(H3), C4(H4), C5(H5), C6(H6), C8(H8), C9(H9), C10(H10), C13(H13),
 C14(H14), C15(H15), C16(H16), C18(H18), C19(H19), C20(H20), C21(H21), C22(H22),
  C30(H30), C31(H31), C32(H32), C33(H33), C34(H34), C37(H37), C38(H38),
 C39(H39), C40(H40), C42(H42), C43(H43), C44(H44), C46(H46), C47(H47), C48(H48),
  C49(H49), C50(H50)
;
_shelx_shelxl_version_number 2014/7
_olex2_date_sample_data_collection 2016-06-17
_olex2_submission_special_instructions 'No special instructions were received'
_oxdiff_exptl_absorpt_empirical_details
;
Empirical correction (ABSPACK) includes:
- Absorption correction using spherical harmonics
- Frame scaling
;
_oxdiff_exptl_absorpt_empirical_full_max 2.596
_oxdiff_exptl_absorpt_empirical_full_min 0.540

loop_
_space_group_symop_operation_xyz
'x, y, z'
'-x, y+1/2, -z+1/2'
'-x, -y, -z'
'x, -y-1/2, z-1/2'

loop_
_atom_site_label
_atom_site_type_symbol
_atom_site_fract_x
_atom_site_fract_y
_atom_site_fract_z
_atom_site_U_iso_or_equiv
_atom_site_adp_type
_atom_site_occupancy
_atom_site_site_symmetry_order
_atom_site_calc_flag
_atom_site_refinement_flags_posn
_atom_site_refinement_flags_adp
Re1 Re 0.18963(2) 0.44904(2) 0.78838(2) 0.01824(10) Uani 1 1 d . .
P1 P 0.10576(8) 0.31920(17) 0.77316(9) 0.0195(4) Uani 1 1 d . .
F1 F 0.2166(4) 0.5356(8) 1.0320(4) 0.098(3) Uani 1 1 d . U
F2 F 0.1360(3) 0.4671(6) 1.0143(3) 0.0617(16) Uani 1 1 d . U
F3 F 0.1483(4) 0.6500(8) 1.0239(4) 0.102(3) Uani 1 1 d . U
O1 O 0.1780(2) 0.4663(4) 0.8938(2) 0.0223(11) Uani 1 1 d . .
O2 O 0.1588(3) 0.6597(5) 0.8932(3) 0.0531(19) Uani 1 1 d . .
O3 O 0.2876(3) 0.6283(5) 0.8141(3) 0.0412(16) Uani 1 1 d . .
O4 O 0.1105(3) 0.6536(6) 0.7267(3) 0.056(2) Uani 1 1 d . .
O5 O 0.2163(3) 0.4167(6) 0.6424(3) 0.0445(17) Uani 1 1 d . .
O6 O 0.2703(3) 0.2378(5) 0.8312(3) 0.0365(14) Uani 1 1 d . .
C1 C 0.0557(3) 0.3518(8) 0.8310(4) 0.0302(19) Uani 1 1 d . .
C2 C 0.0479(4) 0.4661(9) 0.8513(5) 0.044(2) Uani 1 1 d . U
H2 H 0.0688 0.5271 0.8368 0.053 Uiso 1 1 calc R .
C3 C 0.0077(5) 0.4902(11) 0.8945(5) 0.060(3) Uani 1 1 d . U
H3 H 0.0016 0.5667 0.9085 0.071 Uiso 1 1 calc R .
C4 C -0.0217(5) 0.3966(12) 0.9149(6) 0.065(3) Uani 1 1 d . U
H4 H -0.0470 0.4114 0.9449 0.078 Uiso 1 1 calc R .
C5 C -0.0162(5) 0.2865(11) 0.8943(6) 0.062(3) Uani 1 1 d . U
H5 H -0.0384 0.2269 0.9080 0.074 Uiso 1 1 calc R .
C6 C 0.0230(4) 0.2610(9) 0.8521(5) 0.046(2) Uani 1 1 d . U
H6 H 0.0275 0.1838 0.8378 0.055 Uiso 1 1 calc R .
C7 C 0.1206(3) 0.1622(6) 0.7846(4) 0.0245(17) Uani 1 1 d . .
C8 C 0.1116(4) 0.0850(7) 0.7294(4) 0.0310(19) Uani 1 1 d . .
H8 H 0.0958 0.1137 0.6864 0.037 Uiso 1 1 calc R .
C9 C 0.1255(4) -0.0341(8) 0.7361(5) 0.040(2) Uani 1 1 d . .
H9 H 0.1197 -0.0833 0.6978 0.048 Uiso 1 1 calc R .
C10 C 0.1475(4) -0.0785(7) 0.7990(5) 0.035(2) Uani 1 1 d . .
H10 H 0.1564 -0.1582 0.8033 0.042 Uiso 1 1 calc R .
C11 C 0.1570(3) -0.0047(7) 0.8576(4) 0.0260(17) Uani 1 1 d . .
C12 C 0.1446(3) 0.1168(7) 0.8513(4) 0.0233(16) Uani 1 1 d . .
C13 C 0.1552(3) 0.1883(7) 0.9114(4) 0.0232(16) Uani 1 1 d . .
H13 H 0.1482 0.2690 0.9082 0.028 Uiso 1 1 calc R .
C14 C 0.1756(3) 0.1388(7) 0.9740(4) 0.0294(18) Uani 1 1 d . .
H14 H 0.1826 0.1865 1.0129 0.035 Uiso 1 1 calc R .
C15 C 0.1859(4) 0.0171(7) 0.9801(4) 0.0327(19) Uani 1 1 d . .
H15 H 0.1984 -0.0156 1.0231 0.039 Uiso 1 1 calc R .
C16 C 0.1776(4) -0.0537(7) 0.9231(4) 0.0290(19) Uani 1 1 d . .
H16 H 0.1856 -0.1339 0.9272 0.035 Uiso 1 1 calc R .
C17 C 0.0625(3) 0.3327(7) 0.6880(4) 0.0242(17) Uani 1 1 d . .
C18 C 0.0068(5) 0.3459(11) 0.6826(6) 0.064(3) Uani 1 1 d . U
H18 H -0.0094 0.3488 0.7224 0.077 Uiso 1 1 calc R .
C19 C -0.0268(7) 0.3552(13) 0.6190(7) 0.089(4) Uani 1 1 d . U
H19 H -0.0653 0.3568 0.6157 0.106 Uiso 1 1 calc R .
C20 C -0.0015(5) 0.3620(11) 0.5603(6) 0.066(3) Uani 1 1 d . U
H20 H -0.0223 0.3831 0.5183 0.079 Uiso 1 1 calc R .
C21 C 0.0542(5) 0.3373(10) 0.5647(5) 0.062(3) Uani 1 1 d . U
H21 H 0.0703 0.3305 0.5250 0.074 Uiso 1 1 calc R .
C22 C 0.0864(5) 0.3224(10) 0.6294(5) 0.056(3) Uani 1 1 d . U
H22 H 0.1241 0.3054 0.6329 0.067 Uiso 1 1 calc R .
C23 C 0.2520(4) 0.5617(7) 0.8058(4) 0.0276(18) Uani 1 1 d . .
C24 C 0.1384(4) 0.5814(7) 0.7522(4) 0.033(2) Uani 1 1 d . .
C25 C 0.2047(3) 0.4276(7) 0.6965(4) 0.0263(18) Uani 1 1 d . .
C26 C 0.2406(3) 0.3135(7) 0.8183(4) 0.0245(17) Uani 1 1 d . .
C27 C 0.1681(4) 0.5642(7) 0.9207(4) 0.0309(19) Uani 1 1 d . .
C28 C 0.1662(4) 0.5536(9) 0.9976(5) 0.045(3) Uani 1 1 d . .
Re2 Re 0.31744(2) 0.93702(2) 0.70824(2) 0.01713(10) Uani 1 1 d . .
P2 P 0.39813(9) 1.07837(16) 0.72159(10) 0.0207(4) Uani 1 1 d . .
F4 F 0.3776(3) 0.7655(6) 0.4804(4) 0.081(2) Uani 1 1 d . U
F5 F 0.2896(3) 0.7785(6) 0.4627(4) 0.080(2) Uani 1 1 d . U
F6 F 0.3390(3) 0.9335(5) 0.4726(3) 0.0586(16) Uani 1 1 d . U
O7 O 0.3312(2) 0.9213(4) 0.6032(3) 0.0241(12) Uani 1 1 d . .
O8 O 0.3363(4) 0.7231(5) 0.6004(3) 0.062(2) Uani 1 1 d . .
O9 O 0.3989(3) 0.7332(5) 0.7651(3) 0.0423(16) Uani 1 1 d . .
O10 O 0.2210(3) 0.7555(5) 0.6802(3) 0.0437(16) Uani 1 1 d . .
O11 O 0.2923(3) 0.9525(5) 0.8561(3) 0.0441(17) Uani 1 1 d . .
O12 O 0.2334(3) 1.1434(5) 0.6680(3) 0.0451(16) Uani 1 1 d . .
C29 C 0.4500(3) 1.0497(6) 0.6650(4) 0.0232(17) Uani 1 1 d . .
C30 C 0.4615(3) 0.9354(7) 0.6471(4) 0.0273(18) Uani 1 1 d . .
H30 H 0.4422 0.8723 0.6624 0.033 Uiso 1 1 calc R .
C31 C 0.5024(3) 0.9158(8) 0.6061(4) 0.0326(19) Uani 1 1 d . .
H31 H 0.5102 0.8389 0.5940 0.039 Uiso 1 1 calc R .
C32 C 0.5314(4) 1.0077(8) 0.5830(4) 0.035(2) Uani 1 1 d . .
H32 H 0.5580 0.9934 0.5548 0.042 Uiso 1 1 calc R .
C33 C 0.5205(4) 1.1227(8) 0.6025(4) 0.038(2) Uani 1 1 d . .
H33 H 0.5408 1.1852 0.5884 0.046 Uiso 1 1 calc R .
C34 C 0.4800(3) 1.1442(7) 0.6425(4) 0.0303(19) Uani 1 1 d . .
H34 H 0.4724 1.2211 0.6546 0.036 Uiso 1 1 calc R .
C35 C 0.3795(3) 1.2334(6) 0.7046(4) 0.0214(16) Uani 1 1 d . .
C36 C 0.3563(3) 1.2713(6) 0.6366(4) 0.0222(16) Uani 1 1 d . .
C37 C 0.3456(3) 1.1928(6) 0.5797(4) 0.0272(18) Uani 1 1 d . .
H37 H 0.3520 1.1124 0.5862 0.033 Uiso 1 1 calc R .
C38 C 0.3259(4) 1.2351(7) 0.5151(4) 0.0320(19) Uani 1 1 d . .
H38 H 0.3199 1.1833 0.4780 0.038 Uiso 1 1 calc R .
C39 C 0.3148(4) 1.3560(7) 0.5044(4) 0.0318(19) Uani 1 1 d . .
H39 H 0.3012 1.3830 0.4603 0.038 Uiso 1 1 calc R .
C40 C 0.3237(3) 1.4341(7) 0.5577(4) 0.0267(18) Uani 1 1 d . .
H40 H 0.3166 1.5140 0.5499 0.032 Uiso 1 1 calc R .
C41 C 0.3439(3) 1.3928(6) 0.6251(4) 0.0257(17) Uani 1 1 d . .
C42 C 0.3520(3) 1.4710(7) 0.6811(4) 0.0282(18) Uani 1 1 d . .
H42 H 0.3423 1.5499 0.6737 0.034 Uiso 1 1 calc R .
C43 C 0.3736(4) 1.4351(6) 0.7459(4) 0.0292(19) Uani 1 1 d . .
H43 H 0.3791 1.4889 0.7820 0.035 Uiso 1 1 calc R .
C44 C 0.3876(3) 1.3146(6) 0.7576(4) 0.0264(18) Uani 1 1 d . .
H44 H 0.4025 1.2897 0.8017 0.032 Uiso 1 1 calc R .
C45 C 0.4391(3) 1.0814(6) 0.8071(4) 0.0257(17) Uani 1 1 d . .
C46 C 0.4139(3) 1.0960(7) 0.8652(4) 0.0253(17) Uani 1 1 d . .
H46 H 0.3753 1.0986 0.8603 0.030 Uiso 1 1 calc R .
C47 C 0.4450(4) 1.1070(7) 0.9304(4) 0.0314(19) Uani 1 1 d . .
H47 H 0.4272 1.1186 0.9684 0.038 Uiso 1 1 calc R .
C48 C 0.5020(4) 1.1006(7) 0.9387(4) 0.034(2) Uani 1 1 d . .
H48 H 0.5228 1.1068 0.9824 0.041 Uiso 1 1 calc R .
C49 C 0.5288(4) 1.0847(7) 0.8815(4) 0.034(2) Uani 1 1 d . .
H49 H 0.5675 1.0806 0.8870 0.041 Uiso 1 1 calc R .
C50 C 0.4976(4) 1.0752(7) 0.8168(4) 0.0302(19) Uani 1 1 d . .
H50 H 0.5156 1.0644 0.7789 0.036 Uiso 1 1 calc R .
C51 C 0.3714(3) 0.8068(6) 0.7413(4) 0.0242(17) Uani 1 1 d . .
C52 C 0.2573(4) 0.8210(7) 0.6900(4) 0.0270(18) Uani 1 1 d . .
C53 C 0.3032(4) 0.9508(7) 0.8002(4) 0.0296(19) Uani 1 1 d . .
C54 C 0.2642(4) 1.0692(6) 0.6800(4) 0.0268(18) Uani 1 1 d . .
C55 C 0.3337(4) 0.8203(6) 0.5746(4) 0.0286(18) Uani 1 1 d . .
C56 C 0.3348(4) 0.8269(7) 0.4975(4) 0.0315(19) Uani 1 1 d . .

loop_
_atom_site_aniso_label
_atom_site_aniso_U_11
_atom_site_aniso_U_22
_atom_site_aniso_U_33
_atom_site_aniso_U_23
_atom_site_aniso_U_13
_atom_site_aniso_U_12
Re1 0.01994(19) 0.01842(16) 0.01602(16) -0.00003(11) 0.00174(12) -0.00067(12)
P1 0.0160(10) 0.0270(10) 0.0157(9) -0.0015(8) 0.0031(8) -0.0004(8)
F1 0.095(3) 0.109(3) 0.090(3) 0.0018(19) 0.0148(19) -0.0037(19)
F2 0.063(2) 0.066(2) 0.058(2) -0.0009(17) 0.0141(18) -0.0062(18)
F3 0.108(3) 0.101(3) 0.099(3) -0.0080(19) 0.024(2) 0.0017(19)
O1 0.019(3) 0.027(3) 0.020(3) -0.003(2) 0.001(2) 0.001(2)
O2 0.076(6) 0.030(3) 0.049(4) -0.013(3) -0.005(4) 0.013(3)
O3 0.045(4) 0.042(4) 0.037(3) -0.003(3) 0.006(3) -0.023(3)
O4 0.067(5) 0.036(4) 0.055(4) 0.004(3) -0.019(4) 0.017(4)
O5 0.050(4) 0.068(4) 0.018(3) -0.008(3) 0.012(3) -0.020(3)
O6 0.031(4) 0.035(3) 0.043(3) 0.003(3) 0.002(3) 0.015(3)
C1 0.014(4) 0.060(6) 0.016(4) 0.003(4) 0.001(3) 0.002(4)
C2 0.036(4) 0.058(4) 0.038(4) -0.014(3) 0.006(3) 0.009(3)
C3 0.052(5) 0.073(5) 0.051(4) -0.018(4) 0.001(4) 0.012(4)
C4 0.057(5) 0.088(5) 0.050(4) 0.003(4) 0.013(4) 0.005(4)
C5 0.052(5) 0.079(5) 0.055(4) 0.014(4) 0.011(4) -0.001(4)
C6 0.038(4) 0.060(4) 0.042(4) 0.013(3) 0.010(3) 0.002(3)
C7 0.026(5) 0.022(4) 0.026(4) 0.002(3) 0.007(3) -0.007(3)
C8 0.024(5) 0.039(5) 0.027(4) -0.001(4) -0.004(4) -0.002(4)
C9 0.040(6) 0.038(5) 0.039(5) -0.018(4) -0.003(4) -0.008(4)
C10 0.035(6) 0.024(4) 0.044(5) -0.008(4) -0.001(4) -0.002(4)
C11 0.017(4) 0.025(4) 0.035(4) -0.001(3) 0.000(3) -0.008(3)
C12 0.016(4) 0.030(4) 0.025(4) 0.000(3) 0.006(3) -0.006(3)
C13 0.021(4) 0.024(4) 0.025(4) 0.000(3) 0.006(3) -0.004(3)
C14 0.028(5) 0.037(5) 0.024(4) -0.001(3) 0.005(4) 0.000(4)
C15 0.026(5) 0.036(5) 0.035(5) 0.011(4) 0.002(4) -0.002(4)
C16 0.025(5) 0.027(4) 0.033(4) 0.006(3) -0.003(4) -0.001(3)
C17 0.021(4) 0.031(4) 0.019(4) -0.006(3) 0.000(3) 0.001(3)
C18 0.057(5) 0.088(5) 0.048(4) -0.007(4) 0.010(4) 0.016(4)
C19 0.082(6) 0.108(6) 0.077(5) -0.011(4) 0.013(4) 0.019(4)
C20 0.070(5) 0.074(5) 0.051(4) -0.003(4) 0.001(4) 0.018(4)
C21 0.064(5) 0.076(5) 0.045(4) 0.004(4) 0.005(4) -0.010(4)
C22 0.050(5) 0.073(5) 0.045(4) 0.004(4) 0.009(4) -0.012(4)
C23 0.026(5) 0.032(4) 0.024(4) -0.002(3) 0.003(4) 0.003(4)
C24 0.040(6) 0.027(4) 0.026(4) -0.004(4) -0.012(4) 0.005(4)
C25 0.023(5) 0.031(4) 0.024(4) 0.004(3) 0.001(3) -0.006(3)
C26 0.025(5) 0.028(4) 0.022(4) -0.003(3) 0.008(3) -0.005(4)
C27 0.028(5) 0.030(5) 0.032(4) -0.009(4) -0.002(4) 0.000(4)
C28 0.025(5) 0.072(7) 0.037(5) -0.035(5) 0.005(4) -0.002(5)
Re2 0.01838(18) 0.01359(15) 0.01942(16) 0.00136(11) 0.00299(12) -0.00073(11)
P2 0.0232(11) 0.0171(9) 0.0221(9) 0.0027(7) 0.0046(8) 0.0007(8)
F4 0.082(3) 0.085(3) 0.079(3) 0.0001(18) 0.0222(19) 0.0089(19)
F5 0.080(3) 0.083(3) 0.075(2) -0.0010(18) 0.0098(18) -0.0102(19)
F6 0.066(2) 0.057(2) 0.054(2) 0.0026(17) 0.0109(17) -0.0012(17)
O7 0.024(3) 0.025(3) 0.023(3) 0.001(2) 0.003(2) -0.002(2)
O8 0.131(8) 0.016(3) 0.041(4) 0.003(3) 0.019(4) 0.009(4)
O9 0.045(4) 0.031(3) 0.049(4) 0.011(3) 0.003(3) 0.007(3)
O10 0.046(4) 0.037(3) 0.046(4) 0.003(3) 0.001(3) -0.019(3)
O11 0.056(5) 0.047(4) 0.033(3) -0.002(3) 0.019(3) -0.007(3)
O12 0.043(4) 0.034(3) 0.057(4) 0.007(3) 0.006(3) 0.015(3)
C29 0.020(4) 0.027(4) 0.022(4) 0.000(3) 0.000(3) -0.001(3)
C30 0.021(5) 0.033(4) 0.025(4) 0.000(3) -0.005(3) 0.007(3)
C31 0.020(5) 0.041(5) 0.037(5) 0.000(4) 0.002(4) 0.000(4)
C32 0.019(5) 0.059(6) 0.027(4) -0.003(4) 0.005(4) 0.001(4)
C33 0.035(6) 0.051(6) 0.028(4) 0.007(4) 0.007(4) -0.004(4)
C34 0.025(5) 0.035(5) 0.030(4) 0.000(4) 0.006(4) -0.001(4)
C35 0.020(4) 0.019(4) 0.026(4) 0.001(3) 0.007(3) -0.005(3)
C36 0.021(4) 0.019(4) 0.027(4) 0.005(3) 0.008(3) 0.002(3)
C37 0.033(5) 0.017(4) 0.031(4) 0.000(3) 0.004(4) 0.001(3)
C38 0.040(6) 0.029(4) 0.027(4) 0.001(3) 0.005(4) -0.006(4)
C39 0.032(5) 0.034(4) 0.029(4) 0.009(4) 0.002(4) 0.002(4)
C40 0.024(5) 0.026(4) 0.029(4) 0.008(3) 0.000(4) 0.005(3)
C41 0.026(5) 0.021(4) 0.029(4) 0.003(3) 0.003(4) -0.001(3)
C42 0.029(5) 0.020(4) 0.036(5) 0.004(3) 0.004(4) -0.001(3)
C43 0.031(5) 0.020(4) 0.035(5) 0.002(3) -0.002(4) 0.004(3)
C44 0.030(5) 0.024(4) 0.025(4) -0.004(3) 0.004(4) -0.003(3)
C45 0.026(5) 0.018(4) 0.035(4) 0.006(3) 0.011(4) 0.002(3)
C46 0.021(4) 0.028(4) 0.026(4) 0.006(3) 0.003(3) -0.002(3)
C47 0.034(5) 0.035(5) 0.025(4) 0.003(3) 0.004(4) -0.005(4)
C48 0.032(5) 0.037(5) 0.028(4) 0.006(4) -0.008(4) 0.000(4)
C49 0.026(5) 0.039(5) 0.035(5) 0.006(4) -0.002(4) 0.009(4)
C50 0.029(5) 0.031(4) 0.031(4) 0.000(4) 0.005(4) 0.004(4)
C51 0.032(5) 0.016(4) 0.021(4) 0.002(3) -0.008(3) 0.005(3)
C52 0.028(5) 0.022(4) 0.030(4) 0.004(3) 0.004(4) 0.000(4)
C53 0.027(5) 0.035(5) 0.028(4) 0.003(3) 0.009(4) -0.001(4)
C54 0.029(5) 0.018(4) 0.034(4) -0.005(3) 0.007(4) 0.003(4)
C55 0.032(5) 0.019(4) 0.035(4) -0.007(3) 0.004(4) 0.000(3)
C56 0.029(5) 0.026(4) 0.041(5) -0.010(4) 0.012(4) -0.006(4)

loop_
_atom_type_symbol
_atom_type_description
_atom_type_scat_dispersion_real
_atom_type_scat_dispersion_imag
_atom_type_scat_source
C C 0.0033 0.0016 'International Tables Vol C Tables 4.2.6.8 and 6.1.1.4'
H H 0.0000 0.0000 'International Tables Vol C Tables 4.2.6.8 and 6.1.1.4'
F F 0.0171 0.0103 'International Tables Vol C Tables 4.2.6.8 and 6.1.1.4'
O O 0.0106 0.0060 'International Tables Vol C Tables 4.2.6.8 and 6.1.1.4'
P P 0.1023 0.0942 'International Tables Vol C Tables 4.2.6.8 and 6.1.1.4'
Re Re -1.0185 7.2310 'International Tables Vol C Tables 4.2.6.8 and 6.1.1.4'

loop_
_geom_angle_atom_site_label_1
_geom_angle_atom_site_label_2
_geom_angle_atom_site_label_3
_geom_angle
O1 Re1 P1 86.59(14)
C23 Re1 P1 174.4(2)
C23 Re1 O1 89.2(3)
C23 Re1 C24 89.7(4)
C23 Re1 C26 91.3(3)
C24 Re1 P1 87.0(3)
C24 Re1 O1 96.1(3)
C25 Re1 P1 94.9(2)
C25 Re1 O1 176.0(3)
C25 Re1 C23 89.5(3)
C25 Re1 C24 87.7(3)
C25 Re1 C26 88.8(3)
C26 Re1 P1 92.2(2)
C26 Re1 O1 87.4(2)
C26 Re1 C24 176.4(3)
C1 P1 Re1 114.7(3)
C1 P1 C17 102.0(4)
C7 P1 Re1 114.8(3)
C7 P1 C1 105.0(4)
C7 P1 C17 105.5(4)
C17 P1 Re1 113.6(3)
C27 O1 Re1 123.1(5)
C2 C1 P1 120.4(7)
C2 C1 C6 119.6(8)
C6 C1 P1 119.9(7)
C1 C2 H2 120.2
C1 C2 C3 119.6(10)
C3 C2 H2 120.2
C2 C3 H3 121.1
C4 C3 C2 117.8(11)
C4 C3 H3 121.1
C3 C4 H4 118.2
C5 C4 C3 123.6(11)
C5 C4 H4 118.2
C4 C5 H5 120.3
C4 C5 C6 119.4(11)
C6 C5 H5 120.3
C1 C6 H6 120.1
C5 C6 C1 119.8(10)
C5 C6 H6 120.1
C8 C7 P1 121.0(6)
C8 C7 C12 118.6(7)
C12 C7 P1 120.3(6)
C7 C8 H8 118.9
C7 C8 C9 122.1(8)
C9 C8 H8 118.9
C8 C9 H9 120.1
C10 C9 C8 119.9(8)
C10 C9 H9 120.1
C9 C10 H10 119.6
C9 C10 C11 120.8(8)
C11 C10 H10 119.6
C10 C11 C16 119.9(7)
C12 C11 C10 120.0(7)
C12 C11 C16 120.1(7)
C11 C12 C7 118.6(7)
C11 C12 C13 118.3(7)
C13 C12 C7 123.1(7)
C12 C13 H13 119.8
C14 C13 C12 120.4(7)
C14 C13 H13 119.8
C13 C14 H14 119.6
C13 C14 C15 120.8(8)
C15 C14 H14 119.6
C14 C15 H15 119.8
C16 C15 C14 120.3(8)
C16 C15 H15 119.8
C11 C16 H16 120.0
C15 C16 C11 120.0(7)
C15 C16 H16 120.0
C18 C17 P1 120.3(7)
C18 C17 C22 119.6(9)
C22 C17 P1 120.0(7)
C17 C18 H18 119.3
C17 C18 C19 121.4(11)
C19 C18 H18 119.3
C18 C19 H19 120.7
C18 C19 C20 118.7(14)
C20 C19 H19 120.7
C19 C20 H20 120.2
C21 C20 C19 119.6(12)
C21 C20 H20 120.2
C20 C21 H21 120.4
C20 C21 C22 119.3(11)
C22 C21 H21 120.4
C17 C22 C21 120.3(11)
C17 C22 H22 119.9
C21 C22 H22 119.9
O3 C23 Re1 178.1(7)
O4 C24 Re1 174.4(8)
O5 C25 Re1 176.8(7)
O6 C26 Re1 175.5(6)
O1 C27 C28 112.5(7)
O2 C27 O1 128.9(8)
O2 C27 C28 118.6(8)
F1 C28 C27 110.6(8)
F2 C28 F1 105.6(9)
F2 C28 F3 107.1(8)
F2 C28 C27 114.6(7)
F3 C28 F1 105.3(8)
F3 C28 C27 112.9(9)
O7 Re2 P2 85.23(15)
C51 Re2 P2 88.6(2)
C51 Re2 O7 93.3(3)
C52 Re2 P2 174.5(2)
C52 Re2 O7 89.6(3)
C52 Re2 C51 89.8(3)
C52 Re2 C54 91.1(3)
C53 Re2 P2 96.0(3)
C53 Re2 O7 178.5(3)
C53 Re2 C51 87.7(3)
C53 Re2 C52 89.2(3)
C53 Re2 C54 89.8(3)
C54 Re2 P2 90.7(2)
C54 Re2 O7 89.2(3)
C54 Re2 C51 177.3(3)
C29 P2 Re2 115.0(2)
C35 P2 Re2 115.2(3)
C35 P2 C29 103.4(3)
C45 P2 Re2 114.5(2)
C45 P2 C29 103.6(4)
C45 P2 C35 103.6(3)
C55 O7 Re2 121.4(5)
C30 C29 P2 120.3(6)
C30 C29 C34 119.9(7)
C34 C29 P2 119.7(6)
C29 C30 H30 120.4
C29 C30 C31 119.2(8)
C31 C30 H30 120.4
C30 C31 H31 119.4
C32 C31 C30 121.3(8)
C32 C31 H31 119.4
C31 C32 H32 120.4
C31 C32 C33 119.2(8)
C33 C32 H32 120.4
C32 C33 H33 119.8
C34 C33 C32 120.4(8)
C34 C33 H33 119.8
C29 C34 H34 120.0
C33 C34 C29 119.9(8)
C33 C34 H34 120.0
C36 C35 P2 120.5(5)
C44 C35 P2 119.9(6)
C44 C35 C36 119.6(7)
C37 C36 C35 123.0(6)
C41 C36 C35 118.7(7)
C41 C36 C37 118.3(7)
C36 C37 H37 119.8
C38 C37 C36 120.3(7)
C38 C37 H37 119.8
C37 C38 H38 119.7
C37 C38 C39 120.7(8)
C39 C38 H38 119.7
C38 C39 H39 119.5
C40 C39 C38 120.9(8)
C40 C39 H39 119.5
C39 C40 H40 120.2
C39 C40 C41 119.7(7)
C41 C40 H40 120.2
C40 C41 C36 120.1(7)
C42 C41 C36 119.3(7)
C42 C41 C40 120.7(7)
C41 C42 H42 119.0
C43 C42 C41 122.1(7)
C43 C42 H42 119.0
C42 C43 H43 120.4
C42 C43 C44 119.2(7)
C44 C43 H43 120.4
C35 C44 C43 121.1(7)
C35 C44 H44 119.4
C43 C44 H44 119.4
C46 C45 P2 121.0(6)
C46 C45 C50 117.5(8)
C50 C45 P2 121.4(6)
C45 C46 H46 119.2
C45 C46 C47 121.6(8)
C47 C46 H46 119.2
C46 C47 H47 120.0
C48 C47 C46 119.9(8)
C48 C47 H47 120.0
C47 C48 H48 120.0
C47 C48 C49 120.1(8)
C49 C48 H48 120.0
C48 C49 H49 120.2
C50 C49 C48 119.6(8)
C50 C49 H49 120.2
C45 C50 H50 119.4
C49 C50 C45 121.3(8)
C49 C50 H50 119.4
O9 C51 Re2 173.4(7)
O10 C52 Re2 177.9(7)
O11 C53 Re2 175.5(7)
O12 C54 Re2 175.8(7)
O7 C55 C56 113.8(7)
O8 C55 O7 129.2(8)
O8 C55 C56 117.0(7)
F4 C56 C55 111.3(7)
F5 C56 F4 105.7(7)
F5 C56 C55 110.6(7)
F6 C56 F4 106.0(7)
F6 C56 F5 107.1(8)
F6 C56 C55 115.6(6)

loop_
_geom_bond_atom_site_label_1
_geom_bond_atom_site_label_2
_geom_bond_distance
Re1 P1 2.494(2)
Re1 O1 2.145(5)
Re1 C23 1.971(9)
Re1 C24 2.007(8)
Re1 C25 1.915(8)
Re1 C26 2.003(8)
P1 C1 1.830(8)
P1 C7 1.822(8)
P1 C17 1.840(8)
F1 C28 1.321(12)
F2 C28 1.299(11)
F3 C28 1.311(11)
O1 C27 1.268(9)
O2 C27 1.215(10)
O3 C23 1.142(10)
O4 C24 1.130(10)
O5 C25 1.150(9)
O6 C26 1.124(9)
C1 C2 1.377(13)
C1 C6 1.403(13)
C2 H2 0.9300
C2 C3 1.416(14)
C3 H3 0.9300
C3 C4 1.375(17)
C4 H4 0.9300
C4 C5 1.325(16)
C5 H5 0.9300
C5 C6 1.388(14)
C6 H6 0.9300
C7 C8 1.386(11)
C7 C12 1.443(11)
C8 H8 0.9300
C8 C9 1.393(12)
C9 H9 0.9300
C9 C10 1.365(13)
C10 H10 0.9300
C10 C11 1.413(11)
C11 C12 1.411(11)
C11 C16 1.420(11)
C12 C13 1.423(10)
C13 H13 0.9300
C13 C14 1.375(11)
C14 H14 0.9300
C14 C15 1.403(11)
C15 H15 0.9300
C15 C16 1.369(12)
C16 H16 0.9300
C17 C18 1.350(14)
C17 C22 1.375(12)
C18 H18 0.9300
C18 C19 1.386(17)
C19 H19 0.9300
C19 C20 1.393(17)
C20 H20 0.9300
C20 C21 1.372(16)
C21 H21 0.9300
C21 C22 1.396(15)
C22 H22 0.9300
C27 C28 1.524(12)
Re2 P2 2.514(2)
Re2 O7 2.151(5)
Re2 C51 2.013(7)
Re2 C52 1.958(8)
Re2 C53 1.901(8)
Re2 C54 2.001(8)
P2 C29 1.836(8)
P2 C35 1.832(7)
P2 C45 1.817(9)
F4 C56 1.338(10)
F5 C56 1.321(11)
F6 C56 1.314(10)
O7 C55 1.281(9)
O8 C55 1.211(9)
O9 C51 1.125(9)
O10 C52 1.145(10)
O11 C53 1.169(9)
O12 C54 1.126(10)
C29 C30 1.382(10)
C29 C34 1.405(11)
C30 H30 0.9300
C30 C31 1.394(11)
C31 H31 0.9300
C31 C32 1.374(12)
C32 H32 0.9300
C32 C33 1.396(13)
C33 H33 0.9300
C33 C34 1.375(12)
C34 H34 0.9300
C35 C36 1.434(10)
C35 C44 1.381(10)
C36 C37 1.421(10)
C36 C41 1.420(10)
C37 H37 0.9300
C37 C38 1.372(11)
C38 H38 0.9300
C38 C39 1.405(11)
C39 H39 0.9300
C39 C40 1.364(11)
C40 H40 0.9300
C40 C41 1.420(11)
C41 C42 1.402(11)
C42 H42 0.9300
C42 C43 1.364(11)
C43 H43 0.9300
C43 C44 1.418(10)
C44 H44 0.9300
C45 C46 1.388(10)
C45 C50 1.407(12)
C46 H46 0.9300
C46 C47 1.389(11)
C47 H47 0.9300
C47 C48 1.373(12)
C48 H48 0.9300
C48 C49 1.396(12)
C49 H49 0.9300
C49 C50 1.380(12)
C50 H50 0.9300
C55 C56 1.521(11)

loop_
_geom_torsion_atom_site_label_1
_geom_torsion_atom_site_label_2
_geom_torsion_atom_site_label_3
_geom_torsion_atom_site_label_4
_geom_torsion
Re1 P1 C1 C2 33.6(8)
Re1 P1 C1 C6 -149.7(6)
Re1 P1 C7 C8 -110.8(7)
Re1 P1 C7 C12 66.1(7)
Re1 P1 C17 C18 -132.3(8)
Re1 P1 C17 C22 51.5(8)
Re1 O1 C27 O2 6.9(13)
Re1 O1 C27 C28 -175.4(5)
P1 C1 C2 C3 178.1(7)
P1 C1 C6 C5 -178.0(8)
P1 C7 C8 C9 176.4(7)
P1 C7 C12 C11 -178.1(6)
P1 C7 C12 C13 3.5(10)
P1 C17 C18 C19 -179.4(10)
P1 C17 C22 C21 -177.4(8)
O1 C27 C28 F1 71.3(10)
O1 C27 C28 F2 -48.0(11)
O1 C27 C28 F3 -170.9(8)
O2 C27 C28 F1 -110.7(10)
O2 C27 C28 F2 130.0(10)
O2 C27 C28 F3 7.0(13)
C1 P1 C7 C8 122.5(7)
C1 P1 C7 C12 -60.7(7)
C1 P1 C17 C18 -8.4(9)
C1 P1 C17 C22 175.4(8)
C1 C2 C3 C4 0.5(15)
C2 C1 C6 C5 -1.3(14)
C2 C3 C4 C5 -2.8(18)
C3 C4 C5 C6 2.9(19)
C4 C5 C6 C1 -0.8(16)
C6 C1 C2 C3 1.4(14)
C7 P1 C1 C2 160.4(7)
C7 P1 C1 C6 -22.8(8)
C7 P1 C17 C18 101.1(9)
C7 P1 C17 C22 -75.2(8)
C7 C8 C9 C10 1.4(14)
C7 C12 C13 C14 176.7(7)
C8 C7 C12 C11 -1.2(11)
C8 C7 C12 C13 -179.6(7)
C8 C9 C10 C11 -0.6(14)
C9 C10 C11 C12 -1.2(13)
C9 C10 C11 C16 177.1(9)
C10 C11 C12 C7 2.0(11)
C10 C11 C12 C13 -179.5(7)
C10 C11 C16 C15 -178.8(8)
C11 C12 C13 C14 -1.7(11)
C12 C7 C8 C9 -0.6(12)
C12 C11 C16 C15 -0.5(12)
C12 C13 C14 C15 -0.6(12)
C13 C14 C15 C16 2.4(13)
C14 C15 C16 C11 -1.9(13)
C16 C11 C12 C7 -176.3(7)
C16 C11 C12 C13 2.2(11)
C17 P1 C1 C2 -89.7(7)
C17 P1 C1 C6 87.0(7)
C17 P1 C7 C8 15.2(8)
C17 P1 C7 C12 -168.0(6)
C17 C18 C19 C20 -6(2)
C18 C17 C22 C21 6.4(16)
C18 C19 C20 C21 12(2)
C19 C20 C21 C22 -9.2(19)
C20 C21 C22 C17 -0.2(17)
C22 C17 C18 C19 -3.2(18)
Re2 P2 C29 C30 -33.6(7)
Re2 P2 C29 C34 149.4(6)
Re2 P2 C35 C36 -66.6(6)
Re2 P2 C35 C44 113.1(6)
Re2 P2 C45 C46 -51.1(7)
Re2 P2 C45 C50 132.2(6)
Re2 O7 C55 O8 -10.5(13)
Re2 O7 C55 C56 171.2(5)
P2 C29 C30 C31 -177.8(6)
P2 C29 C34 C33 177.2(7)
P2 C35 C36 C37 1.0(11)
P2 C35 C36 C41 -178.2(6)
P2 C35 C44 C43 -180.0(6)
P2 C45 C46 C47 -175.3(6)
P2 C45 C50 C49 176.0(6)
O7 C55 C56 F4 127.6(8)
O7 C55 C56 F5 -115.2(8)
O7 C55 C56 F6 6.7(11)
O8 C55 C56 F4 -50.9(11)
O8 C55 C56 F5 66.3(11)
O8 C55 C56 F6 -171.8(9)
C29 P2 C35 C36 59.7(7)
C29 P2 C35 C44 -120.6(6)
C29 P2 C45 C46 -177.1(6)
C29 P2 C45 C50 6.2(7)
C29 C30 C31 C32 0.0(13)
C30 C29 C34 C33 0.3(12)
C30 C31 C32 C33 1.5(13)
C31 C32 C33 C34 -2.1(13)
C32 C33 C34 C29 1.2(13)
C34 C29 C30 C31 -0.9(12)
C35 P2 C29 C30 -160.1(6)
C35 P2 C29 C34 23.0(7)
C35 P2 C45 C46 75.2(7)
C35 P2 C45 C50 -101.5(7)
C35 C36 C37 C38 -176.7(8)
C35 C36 C41 C40 176.5(7)
C35 C36 C41 C42 -3.3(11)
C36 C35 C44 C43 -0.3(12)
C36 C37 C38 C39 -1.5(13)
C36 C41 C42 C43 2.8(13)
C37 C36 C41 C40 -2.7(12)
C37 C36 C41 C42 177.4(7)
C37 C38 C39 C40 0.6(13)
C38 C39 C40 C41 -0.7(13)
C39 C40 C41 C36 1.9(12)
C39 C40 C41 C42 -178.3(8)
C40 C41 C42 C43 -177.1(8)
C41 C36 C37 C38 2.6(12)
C41 C42 C43 C44 -1.0(13)
C42 C43 C44 C35 -0.3(13)
C44 C35 C36 C37 -178.6(7)
C44 C35 C36 C41 2.1(11)
C45 P2 C29 C30 92.1(7)
C45 P2 C29 C34 -84.8(7)
C45 P2 C35 C36 167.6(6)
C45 P2 C35 C44 -12.8(7)
C45 C46 C47 C48 -1.6(12)
C46 C45 C50 C49 -0.8(11)
C46 C47 C48 C49 0.9(12)
C47 C48 C49 C50 -0.2(13)
C48 C49 C50 C45 0.2(12)
C50 C45 C46 C47 1.5(11)
